data_4517677
loop_
_publ_author_name
'Lee, Maizie'
'Ren, Zhi'
'Musaev, Djamaladdin G.'
'Davies, Huw M. L.'

_publ_section_title
;
 Rhodium-Stabilized Diarylcarbenes Behaving as Donor/Acceptor Carbenes
;
_journal_name_full 'ACS Catalysis'
_journal_page_first 6240
_journal_page_last 6247
_journal_paper_doi 10.1021/acscatal.0c01131
_journal_year 2020
_chemical_absolute_configuration ad
_chemical_formula_moiety 'C22 H20 O'
_chemical_formula_sum 'C22 H20 O'
_chemical_formula_weight 300.403
_space_group_crystal_system monoclinic
_space_group_IT_number 4
_space_group_name_Hall 'P 2yb'
_space_group_name_H-M_alt 'P 1 21 1'
_symmetry_Int_Tables_number 4
_atom_sites_solution_primary dual
_audit_creation_date 2020-02-12
_audit_creation_method
;
Olex2 1.3-alpha
(compiled 2020.02.04 svn.rd84adfe8 for OlexSys, GUI svn.r6020)
;
_cell_angle_alpha 90
_cell_angle_beta 104.9956(9)
_cell_angle_gamma 90
_cell_formula_units_Z 2
_cell_length_a 11.20707(10)
_cell_length_b 5.82419(4)
_cell_length_c 12.84587(11)
_cell_measurement_reflns_used 20958
_cell_measurement_temperature 100.3(6)
_cell_measurement_theta_max 76.8180
_cell_measurement_theta_min 3.5440
_cell_volume 809.923(12)
_computing_cell_refinement 'CrysAlisPro 1.171.40.68a (Rigaku OD, 2019)'
_computing_data_collection 'CrysAlisPro 1.171.40.68a (Rigaku OD, 2019)'
_computing_data_reduction 'CrysAlisPro 1.171.40.68a (Rigaku OD, 2019)'
_computing_molecular_graphics 'Olex2 1.3-alpha (Dolomanov et al., 2009)'
_computing_publication_material 'Olex2 1.3-alpha (Dolomanov et al., 2009)'
_computing_structure_refinement 'olex2.refine 1.3-alpha (Bourhis et al., 2015)'
_computing_structure_solution 'SHELXT  (Sheldrick, 2015)'
_diffrn_ambient_environment N~2~
_diffrn_ambient_temperature 100.3(6)
_diffrn_detector 'Hybrid Pixel Array Detector'
_diffrn_detector_area_resol_mean 10.0000
_diffrn_detector_type HyPix
_diffrn_measured_fraction_theta_full 0.9981
_diffrn_measured_fraction_theta_max 0.9608
_diffrn_measurement_details
;
List of Runs (angles in degrees, time in seconds):

  # Type    Start    End  Width  t~exp~   \w     \q     \k     \f   Frames
--------------------------------------------------------------------------
  1  \w     60.00 111.00   0.50    0.50    --   47.95-167.00 178.00  102
  2  \w     92.00 140.00   0.50    1.31    --   98.78-167.00 178.00   96
  3  \w    -87.00 -46.00   0.50    0.50    --  -47.95-167.00 178.00   82
  4  \w   -116.00 -91.00   0.50    1.31    --  -86.25-167.00 178.00   50
  5  \w     86.00 111.00   0.50    1.31    --   98.78-125.00-150.00   50
  6  \w     73.00 112.00   0.50    1.31    --   98.78-125.00 -90.00   78
  7  \w     43.00  68.00   0.50    1.31    --   98.78-125.00  60.00   50
  8  \w     75.00 112.00   0.50    1.31    --   98.78-125.00  60.00   74
  9  \w   -108.00 -73.00   0.50    0.50    --  -47.95-125.00-180.00   70
 10  \w   -116.00 -84.00   0.50    0.50    --  -47.95-125.00   0.00   64
 11  \w     64.00 104.00   0.50    1.31    --   98.78-116.00 -36.00   80
 12  \w     35.00  60.00   0.50    0.50    --   47.95-116.00 -36.00   50
 13  \w   -106.00 -80.00   0.50    1.31    --  -86.25-116.00 -36.00   52
 14  \w     41.00  80.00   0.50    1.31    --   98.78 -77.00 150.00   78
 15  \w     51.00  80.00   0.50    1.31    --   98.78 -77.00 120.00   58
 16  \w   -115.00 -30.00   0.50    0.50    --  -47.95 -77.00 -90.00  170
 17  \w   -151.00-108.00   0.50    1.31    --  -86.25 -77.00 -90.00   86
 18  \w   -102.00 -77.00   0.50    1.31    --  -86.25 -77.00 -90.00   50
 19  \w     26.00  51.00   0.50    1.31    --   98.78 -57.00   0.00   50
 20  \w     29.00  65.00   0.50    1.31    --   98.78 -57.00 -90.00   72
 21  \w   -104.00 -33.00   0.50    0.50    --  -47.95 -57.00 120.00  142
 22  \w   -154.00 -95.00   0.50    1.31    --  -86.25 -57.00  30.00  118
 23  \w     26.00  61.00   0.50    1.31    --   98.78 -38.00  90.00   70
 24  \w     35.00  61.00   0.50    1.31    --   98.78 -38.00   0.00   52
 25  \w     35.00  60.00   0.50    1.31    --   98.78 -38.00  30.00   50
 26  \w     26.00  60.00   0.50    1.31    --   98.78 -38.00-180.00   68
 27  \w     27.00  58.00   0.50    1.31    --   98.78 -38.00-150.00   62
 28  \w     26.00  61.00   0.50    1.31    --   98.78 -38.00 -90.00   70
 29  \w     28.00  61.00   0.50    1.31    --   98.78 -38.00 120.00   66
 30  \w    -54.00 -14.00   0.50    1.31    --  -86.25  38.00 -90.00   80
 31  \w    -56.00 -14.00   0.50    1.31    --  -86.25  38.00  30.00   84
 32  \w    -49.00 -14.00   0.50    1.31    --  -86.25  38.00  60.00   70
 33  \w    107.00 137.00   0.50    1.31    --   98.78 116.00  52.00   60
 34  \w    -78.00 -30.00   0.50    1.31    --  -86.25 116.00  52.00   96
 35  \w    -63.00  -9.00   0.50    0.50    --  -47.95 116.00  52.00  108
 36  \w    109.00 135.00   0.50    1.31    --   98.78 125.00 -30.00   52
 37  \w    142.00 168.00   0.50    1.31    --   98.78 125.00 -30.00   52
 38  \w     95.00 127.00   0.50    1.31    --   98.78 125.00 120.00   64
 39  \w    142.00 167.00   0.50    1.31    --   98.78 125.00 120.00   50
 40  \w     86.00 111.00   0.50    1.31    --   98.78 167.00-161.00   50
 41  \w    -99.00 -74.00   0.50    0.50    --  -47.95 167.00-161.00   50
 42  \w    -86.00 -36.00   0.50    1.31    --  -86.25 167.00-161.00  100
 43  \w     54.00  79.00   0.50    1.00    --   47.95  38.00 -30.00   50
 44  \w    -49.00 -24.00   0.50    1.00    --    2.00 131.00-147.81   50
 45  \w    -59.00 -34.00   0.50    1.00    --   14.00 164.00-154.40   50
 46  \w    -54.00 -28.00   0.50    1.00    --  -30.00 102.00-140.43   52
 47  \w      4.00  41.00   0.50    1.00    --   30.00  88.00  58.02   74
 48  \w     14.00  39.00   0.50    1.00    --   42.00  88.00  47.41   50
 49  \w     12.00  37.00   0.50    1.00    --   42.00  92.00-149.70   50
 50  \w    -70.00 -36.00   0.50    1.00    --  -47.95 -38.00-120.00   68
 51  \w     25.00  51.00   0.50    1.00    --   47.95  77.00 150.00   52
 52  \w     25.00  50.00   0.50    1.00    --   47.95  77.00-120.00   50
 53  \w     27.00  53.00   0.50    1.00    --   50.00  77.00 -40.65   52
 54  \w     32.00  72.00   0.50    1.00    --   54.00  77.00 -99.45   80
 55  \w     31.00  57.00   0.50    1.00    --   54.00  79.00  40.36   52
 56  \w     39.00  65.00   0.50    1.00    --   58.00  73.00-137.54   52
 57  \w     37.00  63.00   0.50    1.00    --   58.00  75.00  -4.89   52
 58  \w     37.00  63.00   0.50    1.00    --   58.00  74.00  83.96   52
 59  \w     34.00  60.00   0.50    1.00    --   58.00  79.00  91.52   52
 60  \w    -75.00 -49.00   0.50    1.00    --  -66.00 -67.00-174.40   52
 61  \w    -73.00 -48.00   0.50    1.00    --  -66.00 -66.00  33.85   50
 62  \w    -72.00 -46.00   0.50    1.00    --  -66.00 -70.00  54.43   52
 63  \w     44.00  70.00   0.50    1.00    --   66.00  76.00 -59.20   52
 64  \w    113.00 139.00   0.50    1.00    --   66.00  76.00 -59.20   52
 65  \w     45.00  72.00   0.50    1.00    --   66.00  76.00 127.89   54
 66  \w     47.00  73.00   0.50    1.00    --   70.00  77.00 -86.29   52
 67  \w     48.00  74.00   0.50    1.00    --   70.00  76.00 138.94   52
 68  \w    -78.00 -52.00   0.50    3.00    --  -70.00 -65.00  12.16   52
 69  \w    -83.00 -57.00   0.50    3.00    --  -74.00 -67.00 162.12   52
 70  \w    -84.00 -58.00   0.50    3.00    --  -74.00 -66.00 144.58   52
 71  \w    -82.00 -57.00   0.50    3.00    --  -74.00 -63.00 -57.86   50
 72  \w    -77.00 -51.00   0.50    3.00    --  -74.00 -76.00  16.51   52
 73  \w    -82.00 -56.00   0.50    3.00    --  -74.00 -65.00-147.36   52
 74  \w    -84.00 -58.00   0.50    3.00    --  -74.00 -62.00 -35.86   52
 75  \w   -136.00-109.00   0.50    3.00    --  -82.00 -77.00 -45.19   54
 76  \w    -86.00 -61.00   0.50    3.00    --  -82.00 -73.00 -22.02   50
 77  \w    -86.00 -60.00   0.50    3.00    --  -82.00 -74.00  19.51   52
 78  \w    -86.00 -60.00   0.50    3.00    --  -82.00 -77.00 -45.19   52
 79  \w   -123.00 -64.00   0.50    3.00    --  -86.00 -74.00-106.20  118
 80  \w   -118.00 -65.00   0.50    3.00    --  -86.25 -74.00-163.32  106
 81  \w   -106.00 -66.00   0.50    3.00    --  -86.25 -74.00  37.95   80
 82  \w   -106.00 -68.00   0.50    3.00    --  -86.25 -67.00 171.27   76
 83  \w   -156.00-131.00   0.50    3.00    --  -86.25 -67.00 171.27   50
 84  \w   -113.00 -67.00   0.50    3.00    --  -86.25 -71.00 165.64   92
 85  \w    -91.00 -66.00   0.50    3.00    --  -86.25 -71.00 -74.81   50
 86  \w   -113.00 -63.00   0.50    3.00    --  -86.25 -77.00   0.00  100
 87  \w   -120.00 -90.00   0.50    3.00    --  -86.25 -99.00   0.00   60
 88  \w   -147.00-121.00   0.50    3.00    --  -86.25 -99.00   0.00   52
 89  \w    -98.00 -65.00   0.50    3.00    --  -86.25 -74.00 111.51   66
 90  \w   -100.00 -63.00   0.50    3.00    --  -86.25 -77.00  90.00   74
 91  \w   -123.00 -65.00   0.50    3.00    --  -86.25 -77.00  60.00  116
 92  \w    -88.00 -63.00   0.50    3.00    --  -86.25 -77.00 -90.00   50
 93  \w   -106.00 -64.00   0.50    3.00    --  -86.25 -77.00-150.00   84
 94  \w   -103.00 -65.00   0.50    3.00    --  -86.25 -75.00 -36.89   76
 95  \w   -149.00-111.00   0.50    3.00    --  -86.25 -75.00 -36.89   76
 96  \w    -90.00 -65.00   0.50    3.00    --  -86.25 -75.00  48.34   50
 97  \w    -95.00 -68.00   0.50    3.00    --  -86.25 -68.00  63.54   54
 98  \w    -90.00 -65.00   0.50    3.00    --  -86.25 -78.00-125.56   50
 99  \w   -120.00 -68.00   0.50    3.00    --  -86.25 -79.00 137.85  104
100  \w   -137.00-112.00   0.50    3.00    --  -86.25 -73.00 102.21   50
101  \w    -90.00 -65.00   0.50    3.00    --  -86.25 -73.00 102.21   50
102  \w   -151.00-113.00   0.50    3.00    --  -86.25 -75.00  48.34   76
103  \w   -159.00-128.00   0.50    3.00    --  -86.25 -74.00-163.32   62
104  \w    -99.00 -63.00   0.50    3.00    --  -86.25 -77.00 -60.00   72
105  \w   -118.00 -63.00   0.50    3.00    --  -86.25 -77.00 150.00  110
106  \w   -147.00 -68.00   0.50    3.00    --  -86.25 -76.00-138.83  158
107  \w     31.00  60.00   0.50    3.00    --   98.78 -38.00 150.00   58
108  \w     70.00  96.00   0.50    3.00    --  107.75 166.00-161.00   52
109  \w     33.00  58.00   0.50    3.00    --  107.75 -15.00 -60.00   50
110  \w     64.00 117.00   0.50    3.00    --  107.75 -15.00 -60.00  106
111  \w     99.00 125.00   0.50    3.00    --  107.75 125.00   0.00   52
112  \w    134.00 161.00   0.50    3.00    --  107.75 125.00   0.00   54
113  \w     44.00  69.00   0.50    3.00    --  107.75 -61.00  60.00   50
114  \w     33.00  58.00   0.50    3.00    --  107.75 -30.00-120.00   50
115  \w     79.00 104.00   0.50    3.00    --  107.75 -95.00-120.00   50
116  \w     42.00  68.00   0.50    3.00    --  107.75 -95.00  30.00   52
117  \w     73.00  99.00   0.50    3.00    --  107.75 -95.00  30.00   52
118  \w     77.00 104.00   0.50    3.00    --  107.75 -95.00 120.00   54
119  \w     51.00  77.00   0.50    3.00    --  107.75 -77.00-180.00   52
120  \w     36.00  61.00   0.50    3.00    --  107.75 -45.00  90.00   50
121  \w     33.00  58.00   0.50    3.00    --  107.75 -30.00  90.00   50
122  \w     79.00 105.00   0.50    3.00    --  107.75 -95.00-150.00   52
123  \w     80.00 105.00   0.50    3.00    --  107.75 -95.00 -90.00   50
124  \w     42.00  69.00   0.50    3.00    --  107.75 -61.00 -60.00   54
;
_diffrn_measurement_device 'four-circle diffractometer'
_diffrn_measurement_device_type 'XtaLAB Synergy, Dualflex, HyPix'
_diffrn_measurement_method '\w scans'
_diffrn_orient_matrix_type 'CrysAlisPro convention (1999,Acta A55,543-557)'
_diffrn_orient_matrix_UB_11 0.0574260000
_diffrn_orient_matrix_UB_12 0.0375358000
_diffrn_orient_matrix_UB_13 0.1213809000
_diffrn_orient_matrix_UB_21 0.0088854000
_diffrn_orient_matrix_UB_22 -0.2618253000
_diffrn_orient_matrix_UB_23 0.0172596000
_diffrn_orient_matrix_UB_31 0.1299037000
_diffrn_orient_matrix_UB_32 0.0014608000
_diffrn_orient_matrix_UB_33 -0.0196259000
_diffrn_radiation_monochromator mirror
_diffrn_radiation_probe x-ray
_diffrn_radiation_type 'Cu K\a'
_diffrn_radiation_wavelength 1.54184
_diffrn_reflns_av_R_equivalents 0.0396
_diffrn_reflns_av_unetI/netI 0.0175
_diffrn_reflns_Laue_measured_fraction_full 0.9981
_diffrn_reflns_Laue_measured_fraction_max 0.9608
_diffrn_reflns_limit_h_max 13
_diffrn_reflns_limit_h_min -12
_diffrn_reflns_limit_k_max 7
_diffrn_reflns_limit_k_min -7
_diffrn_reflns_limit_l_max 15
_diffrn_reflns_limit_l_min -16
_diffrn_reflns_number 24510
_diffrn_reflns_point_group_measured_fraction_full 0.9972
_diffrn_reflns_point_group_measured_fraction_max 0.9439
_diffrn_reflns_theta_full 67.6840
_diffrn_reflns_theta_max 76.99
_diffrn_reflns_theta_min 3.56
_diffrn_source 'micro-focus sealed X-ray tube'
_diffrn_source_type 'PhotonJet (Cu) X-ray Source'
_exptl_absorpt_coefficient_mu 0.567
_exptl_absorpt_correction_T_max 1.000
_exptl_absorpt_correction_T_min 0.420
_exptl_absorpt_correction_type gaussian
_exptl_absorpt_process_details
;
CrysAlisPro 1.171.40.68a (Rigaku Oxford Diffraction, 2019)
Numerical absorption correction based on gaussian integration over
			a multifaceted crystal model
Empirical absorption correction using spherical harmonics,
 implemented in SCALE3 ABSPACK scaling algorithm.
;
_exptl_crystal_colour colourless
_exptl_crystal_colour_primary colourless
_exptl_crystal_density_diffrn 1.232
_exptl_crystal_description prism
_exptl_crystal_F_000 320.911
_exptl_crystal_recrystallization_method 'The material was recrystallised from --- by as supplied'
_exptl_crystal_size_max 0.449
_exptl_crystal_size_mid 0.283
_exptl_crystal_size_min 0.173
_refine_diff_density_max 0.1068
_refine_diff_density_min -0.1396
_refine_diff_density_rms 0.0244
_refine_ls_abs_structure_details 'Flack, H. D. (1983). Acta Cryst. A39, 876-881.'
_refine_ls_abs_structure_Flack -0.0(2)
_refine_ls_d_res_high 0.7912
_refine_ls_d_res_low 12.4084
_refine_ls_goodness_of_fit_ref 1.0592
_refine_ls_hydrogen_treatment refxyz
_refine_ls_matrix_type full
_refine_ls_number_constraints 0
_refine_ls_number_parameters 130
_refine_ls_number_reflns 3230
_refine_ls_number_restraints 1
_refine_ls_restrained_S_all 1.0592
_refine_ls_R_factor_all 0.0220
_refine_ls_R_factor_gt 0.0214
_refine_ls_shift/su_max 0.0008
_refine_ls_shift/su_mean 0.0001
_refine_ls_structure_factor_coef Fsqd
_refine_ls_weighting_details 'w=1/[\s^2^(Fo^2^)+(0.0320P)^2^+0.0524P] where P=(Fo^2^+2Fc^2^)/3'
_refine_ls_weighting_scheme calc
_refine_ls_wR_factor_gt 0.0551
_refine_ls_wR_factor_ref 0.0554
_reflns_Friedel_coverage 0.923
_reflns_limit_h_max 13
_reflns_limit_h_min -13
_reflns_limit_k_max 7
_reflns_limit_k_min -7
_reflns_limit_l_max 16
_reflns_limit_l_min -16
_reflns_number_gt 3163
_reflns_number_total 3230
_reflns_threshold_expression I>=2u(I)
_cod_data_source_file cs0c01131_si_003.cif
_cod_data_source_block MeOphenylcyclopropanedibenzene
_cod_depositor_comments 'Adding full bibliography for 4517677--4517678.cif.'
_cod_original_sg_symbol_Hall ' P 2yb'
_cod_database_code 4517677
_chemical_oxdiff_formula 'C18  H28  O22  '
_reflns_odcompleteness_completeness 99.82
_reflns_odcompleteness_iscentric 1
_reflns_odcompleteness_theta 69.95
_olex2_refinement_description
;
1. Others
 Fixed U11: O1(0.015913) C7(0.01549) C2(0.018708) C16(0.020749) C22(0.020133)
 C1(0.018546) C5(0.018418) C17(0.024129) C8(0.018525) C10(0.016471)
 C4(0.016577) C3(0.023212) C18(0.024603) C21(0.024097) C15(0.024099)
 C13(0.019058) C14(0.024325) C6(0.019381) C9(0.01867) C11(0.023729)
 C19(0.026896) C12(0.023818) C20(0.027612) H20(0.055751) H9(0.045359)
 H5(0.03273) H21a(0.031884) H8(0.033763) H18(0.03633) H2(0.024536)
 H21b(0.033284) H6(0.052196) H13(0.023986) H12(0.039391) H11(0.06323)
 H15(0.08694) H3a(0.034742) H3b(0.017351) H14(0.056022) H19(0.037266)
 H00E(0.033486) H17(0.04877) H21c(0.050916)
 Fixed U12: O1(0.00182) C7(-0.001579) C2(0.000908) C16(0.000163) C22(-
 0.002467) C1(0.002121) C5(0.001162) C17(-0.003) C8(0.002016) C10(0.002397)
 C4(0.000132) C3(0.003451) C18(-0.002873) C21(-0.000058) C15(-0.001561)
 C13(0.000917) C14(-0.004839) C6(-0.001653) C9(0.00103) C11(-0.000357)
 C19(0.003362) C12(0.001507) C20(0.00411) H20(0.003057) H9(0.013533)
 H5(0.012651) H21a(-0.006743) H8(0.010293) H18(-0.023345) H2(-0.004742) H21b(-
 0.002206) H6(-0.004049) H13(-0.004577) H12(-0.008232) H11(-0.011908) H15(-
 0.024945) H3a(0.002523) H3b(0.011239) H14(-0.015019) H19(0.005121) H00E(-
 0.003112) H17(-0.006873) H21c(-0.010963)
 Fixed U13: O1(-0.000111) C7(0.002299) C2(-0.00144) C16(-0.001955) C22(-
 0.004064) C1(-0.000566) C5(0.000488) C17(0.002126) C8(0.000634) C10(-0.001184)
 C4(0.000745) C3(-0.000773) C18(0.004693) C21(-0.002408) C15(0.003734)
 C13(0.000835) C14(0.001593) C6(0.001162) C9(0.000102) C11(0.004119)
 C19(0.003219) C12(0.006519) C20(-0.001083) H20(0.007726) H9(-0.007133) H5(-
 0.01129) H21a(0.013542) H8(-0.001061) H18(0.027612) H2(-0.006842) H21b(-
 0.017446) H6(-0.008477) H13(0.025614) H12(0.03239) H11(0.016687) H15(0.034582)
 H3a(0.004029) H3b(0.000938) H14(0.011529) H19(0.030798) H00E(0.007758)
 H17(0.017249) H21c(-0.000449)
 Fixed U22: O1(0.02939) C7(0.02136) C2(0.02208) C16(0.01979) C22(0.03955)
 C1(0.01481) C5(0.01639) C17(0.02297) C8(0.01925) C10(0.01821) C4(0.01514)
 C3(0.02039) C18(0.02694) C21(0.01799) C15(0.01984) C13(0.03116) C14(0.02508)
 C6(0.0202) C9(0.01611) C11(0.02595) C19(0.0281) C12(0.03213) C20(0.02212)
 H20(0.0355) H9(0.04569) H5(0.02349) H21a(0.06942) H8(0.01901) H18(0.03929)
 H2(0.04819) H21b(0.06718) H6(0.03785) H13(0.06547) H12(0.06703) H11(0.03404)
 H15(0.0399) H3a(0.029) H3b(0.03907) H14(0.03512) H19(0.0758) H00E(0.04056)
 H17(0.04225) H21c(0.0408)
 Fixed U23: O1(-0.00065) C7(-0.00002) C2(0.00028) C16(0.00001) C22(-0.00625)
 C1(-0.00104) C5(-0.00283) C17(-0.00287) C8(-0.0003) C10(-0.00037) C4(-0.0003)
 C3(0.00242) C18(-0.00079) C21(-0.00013) C15(-0.00453) C13(0.00218) C14(-
 0.00068) C6(-0.00322) C9(-0.0023) C11(-0.00775) C19(-0.00026) C12(-0.00609)
 C20(-0.00263) H20(-0.0169) H9(-0.01021) H5(-0.01774) H21a(-0.01757) H8(-
 0.00376) H18(-0.00804) H2(-0.00479) H21b(-0.01167) H6(-0.01364) H13(0.00696)
 H12(-0.0393) H11(-0.02712) H15(-0.0239) H3a(0.01435) H3b(0.00871) H14(-
 0.00681) H19(-0.0185) H00E(-0.00991) H17(-0.02381) H21c(-0.00259)
 Fixed U33: O1(0.01908) C7(0.01476) C2(0.015) C16(0.01325) C22(0.02205)
 C1(0.01506) C5(0.01928) C17(0.01993) C8(0.01835) C10(0.01559) C4(0.01314)
 C3(0.0185) C18(0.02283) C21(0.01927) C15(0.02328) C13(0.02301) C14(0.0264)
 C6(0.01711) C9(0.01701) C11(0.02331) C19(0.0189) C12(0.02641) C20(0.02074)
 H20(0.0454) H9(0.03575) H5(0.05011) H21a(0.03482) H8(0.04806) H18(0.06183)
 H2(0.03281) H21b(0.0419) H6(0.04235) H13(0.04266) H12(0.06266) H11(0.06022)
 H15(0.04443) H3a(0.03868) H3b(0.04991) H14(0.08164) H19(0.04352) H00E(0.05479)
 H17(0.05352) H21c(0.04821)
;
_olex2_diffrn_ambient_temperature_device 'Oxford Cryosystems'
_olex2_exptl_crystal_mounting_method 'The crystal was mounted on a loop'
_olex2_submission_original_sample_id MeOphenylcyclopropanedibenzene
_olex2_submission_special_instructions 'No special instructions were received'
_oxdiff_exptl_absorpt_empirical_details
;
Empirical correction (ABSPACK) includes:
- Absorption correction using spherical harmonics
- Frame scaling
;
_oxdiff_exptl_absorpt_empirical_full_max 1.391
_oxdiff_exptl_absorpt_empirical_full_min 0.575

loop_
_space_group_symop_id
_space_group_symop_operation_xyz
1 x,y,z
2 -x,y+1/2,-z

loop_
_atom_site_label
_atom_site_type_symbol
_atom_site_fract_x
_atom_site_fract_y
_atom_site_fract_z
_atom_site_U_iso_or_equiv
_atom_site_adp_type
_atom_site_occupancy
_atom_site_refinement_flags_posn
O1 O 0.32075(5) 0.45993(10) 0.05360(4) 0.021461 Uani 1.000000 .
C7 C 0.43809(7) 0.43711(14) 0.11604(6) 0.017203 Uani 1.000000 .
C2 C 0.84895(7) 0.45381(14) 0.43520(6) 0.018596 Uani 1.000000 .
C16 C 0.76214(7) 0.51098(14) 0.50188(6) 0.017930 Uani 1.000000 .
C22 C 0.26731(8) 0.26763(17) -0.00956(7) 0.027244 Uani 1.000000 .
C1 C 0.81358(7) 0.41978(13) 0.31323(6) 0.016139 Uani 1.000000 .
C5 C 0.63209(7) 0.24081(14) 0.18192(6) 0.018029 Uani 1.000000 .
C17 C 0.66667(8) 0.36519(15) 0.51159(7) 0.022343 Uani 1.000000 .
C8 C 0.48481(8) 0.62142(14) 0.18460(6) 0.018708 Uani 1.000000 .
C10 C 0.90575(7) 0.50337(14) 0.25427(6) 0.016757 Uani 1.000000 .
C4 C 0.68107(7) 0.42440(13) 0.24929(6) 0.014952 Uani 1.000000 .
C3 C 0.85654(8) 0.21925(15) 0.38767(6) 0.020701 Uani 1.000000 .
C18 C 0.59220(8) 0.41977(16) 0.57952(7) 0.024791 Uani 1.000000 .
C21 C 0.77990(8) 0.71518(14) 0.56185(6) 0.020452 Uani 1.000000 .
C15 C 0.97295(8) 0.70475(14) 0.28310(7) 0.022406 Uani 1.000000 .
C13 C 1.08418(8) 0.64239(16) 0.14815(7) 0.024409 Uani 1.000000 .
C14 C 1.06111(8) 0.77481(16) 0.23059(7) 0.025268 Uani 1.000000 .
C6 C 0.51226(7) 0.24556(14) 0.11512(6) 0.018897 Uani 1.000000 .
C9 C 0.60457(7) 0.61443(14) 0.24967(6) 0.017263 Uani 1.000000 .
C11 C 0.92916(8) 0.37257(16) 0.17029(7) 0.024330 Uani 1.000000 .
C19 C 0.61201(8) 0.62215(16) 0.63977(7) 0.024632 Uani 1.000000 .
C12 C 1.01731(8) 0.44021(17) 0.11824(7) 0.027453 Uani 1.000000 .
C20 C 0.70614(8) 0.76969(15) 0.63028(7) 0.023491 Uani 1.000000 .
H20 H 0.7218(11) 0.929(2) 0.6766(9) 0.045550 Uani 1.000000 .
H9 H 0.6409(11) 0.759(2) 0.3029(9) 0.042266 Uani 1.000000 .
H5 H 0.6904(10) 0.0873(19) 0.1808(9) 0.035443 Uani 1.000000 .
H21a H 0.3199(11) 0.222(3) -0.0672(9) 0.045375 Uani 1.000000 .
H8 H 0.4248(10) 0.7725(18) 0.1858(9) 0.033611 Uani 1.000000 .
H18 H 0.5202(12) 0.296(2) 0.5867(11) 0.045817 Uani 1.000000 .
H2 H 0.9389(9) 0.541(2) 0.4632(8) 0.035179 Uani 1.000000 .
H21b H 0.1718(10) 0.317(2) -0.0543(9) 0.047455 Uani 1.000000 .
H6 H 0.4786(11) 0.093(2) 0.0621(9) 0.044132 Uani 1.000000 .
H13 H 1.1555(10) 0.688(3) 0.1070(9) 0.044039 Uani 1.000000 .
H12 H 1.0339(12) 0.331(3) 0.0534(10) 0.056360 Uani 1.000000 .
H11 H 0.8774(12) 0.210(2) 0.1480(10) 0.052497 Uani 1.000000 .
H15 H 0.9576(14) 0.811(2) 0.3486(10) 0.057090 Uani 1.000000 .
H3a H 0.7857(10) 0.0955(19) 0.3957(9) 0.034141 Uani 1.000000 .
H3b H 0.9490(10) 0.146(2) 0.3916(10) 0.035444 Uani 1.000000 .
H14 H 1.1097(12) 0.934(2) 0.2550(11) 0.057594 Uani 1.000000 .
H19 H 0.5540(11) 0.666(3) 0.6942(9) 0.052195 Uani 1.000000 .
H00E H 0.8541(11) 0.837(2) 0.5542(10) 0.042945 Uani 1.000000 .
H17 H 0.6482(12) 0.198(2) 0.4648(10) 0.048180 Uani 1.000000 .
H21c H 0.2596(12) 0.123(2) 0.0429(10) 0.046642 Uani 1.000000 .

loop_
_atom_site_aniso_label
_atom_site_aniso_U_11
_atom_site_aniso_U_22
_atom_site_aniso_U_33
_atom_site_aniso_U_12
_atom_site_aniso_U_13
_atom_site_aniso_U_23
O1 0.016070 0.029390 0.019080 0.001590 0.004830 -0.000650
C7 0.016590 0.021360 0.014760 -0.001530 0.006040 -0.000020
C2 0.017740 0.022080 0.015000 0.000950 0.002490 0.000280
C16 0.019270 0.019790 0.013250 0.000160 0.001540 0.000010
C22 0.018230 0.039550 0.022050 -0.004000 0.001780 -0.006250
C1 0.018030 0.014810 0.015060 0.001780 0.003350 -0.001040
C5 0.018720 0.016390 0.019280 0.000390 0.005460 -0.002830
C17 0.024910 0.022970 0.019930 -0.003640 0.007210 -0.002870
C8 0.018830 0.019250 0.018350 0.001870 0.005360 -0.000300
C10 0.015820 0.018210 0.015590 0.002220 0.002890 -0.000370
C4 0.016720 0.015140 0.013140 0.000050 0.004120 -0.000300
C3 0.022510 0.020390 0.018500 0.003960 0.004040 0.002420
C18 0.026830 0.026940 0.022830 -0.002980 0.010440 -0.000790
C21 0.022570 0.017990 0.019270 -0.000090 0.002660 -0.000130
C15 0.025910 0.019840 0.023280 -0.002680 0.009630 -0.004530
C13 0.019740 0.031160 0.023010 0.001450 0.006760 0.002180
C14 0.025260 0.025080 0.026400 -0.004850 0.008370 -0.000680
C6 0.019810 0.020200 0.017110 -0.002430 0.005550 -0.003220
C9 0.018610 0.016110 0.017010 0.000400 0.004500 -0.002300
C11 0.025760 0.025950 0.023310 -0.002350 0.010010 -0.007750
C19 0.027970 0.028100 0.018900 0.003180 0.008000 -0.000260
C12 0.027250 0.032130 0.026410 -0.000120 0.013130 -0.006090
C20 0.026610 0.022120 0.020740 0.003290 0.004320 -0.002630
H20 0.058920 0.035500 0.045400 -0.001420 0.019210 -0.016900
H9 0.041150 0.045690 0.035750 0.010430 0.002360 -0.010210
H5 0.028250 0.023490 0.050110 0.007630 0.002060 -0.017740
H21a 0.038850 0.069420 0.034820 -0.011060 0.022090 -0.017570
H8 0.034190 0.019010 0.048060 0.008970 0.011410 -0.003760
H18 0.051840 0.039290 0.061830 -0.024630 0.042670 -0.008040
H2 0.021670 0.048190 0.032810 -0.005820 0.001880 -0.004790
H21b 0.025140 0.067180 0.041900 -0.005150 -0.006010 -0.011670
H6 0.047300 0.037850 0.042350 -0.007440 0.002770 -0.013640
H13 0.038040 0.065470 0.042660 -0.002620 0.035780 0.006960
H12 0.057140 0.067030 0.062660 -0.018120 0.047500 -0.039300
H11 0.071370 0.034040 0.060220 -0.018520 0.031700 -0.027120
H15 0.101380 0.039900 0.044430 -0.030280 0.044900 -0.023900
H3a 0.037020 0.029000 0.038680 0.006150 0.013900 0.014350
H3b 0.020000 0.039070 0.049910 0.013110 0.013820 0.008710
H14 0.063500 0.035120 0.081640 -0.016270 0.032260 -0.006810
H19 0.053080 0.075800 0.043520 0.000160 0.041010 -0.018500
H00E 0.038790 0.040560 0.054790 -0.005570 0.021670 -0.009910
H17 0.057710 0.042250 0.053520 -0.012800 0.030510 -0.023810
H21c 0.050510 0.040800 0.048210 -0.011260 0.012040 -0.002590

loop_
_atom_type_symbol
_atom_type_scat_dispersion_real
_atom_type_scat_dispersion_imag
_atom_type_scat_Cromer_Mann_a1
_atom_type_scat_Cromer_Mann_a2
_atom_type_scat_Cromer_Mann_a3
_atom_type_scat_Cromer_Mann_a4
_atom_type_scat_Cromer_Mann_b1
_atom_type_scat_Cromer_Mann_b2
_atom_type_scat_Cromer_Mann_b3
_atom_type_scat_Cromer_Mann_b4
_atom_type_scat_Cromer_Mann_c
_atom_type_scat_source
_atom_type_scat_dispersion_source
H 0.00000 0.00000 0.49300 0.32291 0.14019 0.04081 10.51090 26.12570 3.14236 57.79970 0.0030380000826 'International Tables Volume C Table 6.1.1.4 (pp. 500-502)' 'Henke, Gullikson and Davis, At. Data and Nucl. Data Tables, 1993, 54, 2'
C 0.01920 0.00962 2.31000 1.02000 1.58860 0.86500 20.84390 10.20750 0.56870 51.65120 0.215599998832 'International Tables Volume C Table 6.1.1.4 (pp. 500-502)' 'Henke, Gullikson and Davis, At. Data and Nucl. Data Tables, 1993, 54, 2'
O 0.05239 0.03377 3.04850 2.28680 1.54630 0.86700 13.27710 5.70110 0.32390 32.90890 0.250800013542 'International Tables Volume C Table 6.1.1.4 (pp. 500-502)' 'Henke, Gullikson and Davis, At. Data and Nucl. Data Tables, 1993, 54, 2'

loop_
_exptl_crystal_face_index_h
_exptl_crystal_face_index_k
_exptl_crystal_face_index_l
_exptl_crystal_face_perp_dist
2 -1 -8 0.0911
1 1 -8 0.0909
-1 -1 -8 0.0876
-1 1 -7 0.0914
1 2 -7 0.1211
0 -3 -6 0.1519
1 3 -4 0.1991
0 -4 1 0.2018
-7 0 3 0.1403
-7 0 3 0.1314
-4 3 5 0.2297
2 3 5 0.1675
-1 -3 6 0.1479
-1 -2 7 0.1127
1 1 8 0.0857
1 -1 8 0.0838
-1 1 8 0.0850
-1 -1 8 0.0813
2 0 -1 0.1504
6 2 -4 0.1453
-2 -4 3 0.1580
-2 -3 -3 0.1423
-5 0 -5 0.0983

loop_
_geom_angle_atom_site_label_1
_geom_angle_atom_site_label_2
_geom_angle_atom_site_label_3
_geom_angle
_geom_angle_site_symmetry_1
_geom_angle_site_symmetry_3
_geom_angle_publ_flag
C22 O1 C7 117.42(6) . . ?
C8 C7 O1 116.32(7) . . ?
C6 C7 O1 124.20(7) . . ?
C6 C7 C8 119.48(7) . . ?
C1 C2 C16 125.73(6) . . ?
C3 C2 C16 123.27(7) . . ?
C3 C2 C1 59.57(5) . . ?
C17 C16 C2 122.99(7) . . ?
C21 C16 C2 118.94(7) . . ?
C21 C16 C17 118.00(7) . . ?
C10 C1 C2 116.30(6) . . ?
C4 C1 C2 121.14(6) . . ?
C4 C1 C10 115.35(6) . . ?
C3 C1 C2 59.60(5) . . ?
C3 C1 C10 114.84(6) . . ?
C3 C1 C4 118.02(7) . . ?
C6 C5 C4 121.88(7) . . ?
C18 C17 C16 120.99(8) . . ?
C9 C8 C7 120.17(7) . . ?
C15 C10 C1 122.10(7) . . ?
C11 C10 C1 119.98(7) . . ?
C11 C10 C15 117.87(8) . . ?
C5 C4 C1 120.05(7) . . ?
C9 C4 C1 122.17(7) . . ?
C9 C4 C5 117.68(7) . . ?
C1 C3 C2 60.83(5) . . ?
C19 C18 C17 120.36(8) . . ?
C20 C21 C16 121.18(8) . . ?
C14 C15 C10 121.38(8) . . ?
C12 C13 C14 119.10(8) . . ?
C13 C14 C15 120.14(8) . . ?
C5 C6 C7 119.50(7) . . ?
C4 C9 C8 121.28(7) . . ?
C12 C11 C10 121.09(8) . . ?
C20 C19 C18 119.26(8) . . ?
C11 C12 C13 120.41(8) . . ?
C19 C20 C21 120.20(8) . . ?

loop_
_geom_bond_atom_site_label_1
_geom_bond_atom_site_label_2
_geom_bond_distance
_geom_bond_site_symmetry_2
_geom_bond_publ_flag
O1 C7 1.3581(9) . ?
O1 C22 1.4212(11) . ?
C7 C8 1.4012(11) . ?
C7 C6 1.3931(11) . ?
C2 C16 1.4907(11) . ?
C2 C1 1.5264(10) . ?
C2 C3 1.5077(12) . ?
C16 C17 1.3965(12) . ?
C16 C21 1.4029(11) . ?
C1 C10 1.5108(11) . ?
C1 C4 1.4998(10) . ?
C1 C3 1.5073(11) . ?
C5 C4 1.3956(11) . ?
C5 C6 1.3943(11) . ?
C17 C18 1.3914(12) . ?
C8 C9 1.3861(11) . ?
C10 C15 1.3913(11) . ?
C10 C11 1.3997(11) . ?
C4 C9 1.4008(10) . ?
C18 C19 1.3959(13) . ?
C21 C20 1.3904(12) . ?
C15 C14 1.3937(12) . ?
C13 C14 1.3875(13) . ?
C13 C12 1.3953(13) . ?
C11 C12 1.3857(12) . ?
C19 C20 1.3902(13) . ?

loop_
_geom_torsion_atom_site_label_1
_geom_torsion_atom_site_label_2
_geom_torsion_atom_site_label_3
_geom_torsion_atom_site_label_4
_geom_torsion
_geom_torsion_site_symmetry_1
_geom_torsion_site_symmetry_2
_geom_torsion_site_symmetry_3
_geom_torsion_site_symmetry_4
_geom_torsion_publ_flag
O1 C7 C8 C9 -178.80(6) . . . . ?
O1 C7 C6 C5 179.39(7) . . . . ?
C7 C8 C9 C4 -0.45(9) . . . . ?
C7 C6 C5 C4 -0.79(9) . . . . ?
C2 C16 C17 C18 176.35(8) . . . . ?
C2 C16 C21 C20 -176.10(7) . . . . ?
C2 C1 C10 C15 -38.16(8) . . . . ?
C2 C1 C10 C11 139.40(7) . . . . ?
C2 C1 C4 C5 -125.77(8) . . . . ?
C2 C1 C4 C9 57.90(9) . . . . ?
C2 C3 C1 C10 107.13(6) . . . . ?
C2 C3 C1 C4 -111.53(5) . . . . ?
C16 C17 C18 C19 -0.20(10) . . . . ?
C16 C21 C20 C19 -0.55(9) . . . . ?
C1 C10 C15 C14 177.46(8) . . . . ?
C1 C10 C11 C12 -177.03(8) . . . . ?
C1 C4 C5 C6 -175.16(7) . . . . ?
C1 C4 C9 C8 175.71(7) . . . . ?
C5 C4 C9 C8 -0.71(8) . . . . ?
C17 C18 C19 C20 0.66(10) . . . . ?
C10 C15 C14 C13 -0.44(10) . . . . ?
C10 C11 C12 C13 -0.53(10) . . . . ?
C18 C19 C20 C21 -0.29(10) . . . . ?
C15 C14 C13 C12 0.55(10) . . . . ?

loop_
_exptl_oxdiff_crystal_face_indexfrac_h
_exptl_oxdiff_crystal_face_indexfrac_k
_exptl_oxdiff_crystal_face_indexfrac_l
_exptl_oxdiff_crystal_face_x
_exptl_oxdiff_crystal_face_y
_exptl_oxdiff_crystal_face_z
2.0783 -0.5548 -8.2438 -0.9021 0.0214 0.4310
1.3984 0.5238 -8.2397 -0.9002 -0.2669 0.3441
-1.0574 -0.6285 -7.5409 -0.9996 0.0250 0.0097
-1.2063 0.5539 -7.4968 -0.9584 -0.2851 -0.0088
0.9652 1.6260 -7.4791 -0.7914 -0.5462 0.2745
0.2915 -2.6686 -5.7811 -0.7851 0.6015 0.1474
1.0927 3.2657 -4.1985 -0.3243 -0.9178 0.2291
0.2321 -3.7279 1.2488 0.0250 0.9997 0.0002
-7.2354 0.3086 2.6732 -0.0794 -0.0990 -0.9919
-7.1829 0.0164 3.4085 0.0019 -0.0093 -1.0000
-3.5923 2.8083 4.7085 0.4706 -0.6859 -0.5550
1.8909 2.6705 4.7392 0.7841 -0.6006 0.1565
-0.5849 -2.5999 5.9860 0.5954 0.7788 -0.1973
-0.8695 -1.6316 7.4599 0.7943 0.5482 -0.2617
1.0574 0.6285 7.5409 0.9996 -0.0250 -0.0097
1.0737 -0.5542 7.5596 0.9584 0.2851 -0.0097
-0.7818 0.5994 8.1365 0.9652 -0.0235 -0.2604
-0.8573 -0.5412 8.1689 0.9220 0.2751 -0.2725
1.9988 0.0004 -0.9997 -0.0066 0.0004 0.2793
5.9713 1.8945 -3.9755 -0.0685 -0.5116 0.8565
-1.6344 -3.5071 2.8872 0.1250 0.9535 -0.2741
-2.0642 -3.3055 -2.5549 -0.5527 0.8030 -0.2228
-4.7811 -0.2151 -4.6342 -0.8451 -0.0661 -0.5304
